data_1010550
loop_
_publ_author_name
'Santos, J A'

_publ_section_title
;
An X-Ray Study of the Caesium Salts of Certain 12-Heteropoly Acids
;
_journal_coden_ASTM PRLAAZ
_journal_name_full
;
Proceedings of the Royal Society of London, Series A: Mathematical and
Physical Sciences (76,1906-)
;
_journal_page_first 309
_journal_page_last 322
_journal_paper_doi 10.1098/rspa.1935.0103
_journal_volume 150
_journal_year 1935
_chemical_formula_structural 'Cs3 P W12 O40 (H2 O)'
_chemical_formula_sum 'Cs3 H2 O41 P W12'
_chemical_name_systematic 'Tricaesium dodecatungstatophosphate hydrate'
_cell_angle_alpha 90
_cell_angle_beta 90
_cell_angle_gamma 90
_cell_formula_units_Z 0
_cell_length_a 11.830(5)
_cell_length_b 11.830(5)
_cell_length_c 11.830(5)
_cell_volume 1655.6
_cod_original_formula_sum 'H2 Cs3 O41 P W12'
_cod_database_code 1010550

loop_
_atom_site_label
_atom_site_fract_x
_atom_site_fract_y
_atom_site_fract_z
? ? ? ?
